data_2211706
loop_
_publ_author_name
'Xia, H.-T.'
'Liu, Y.-F.'
'Wang, D.-Q.'
'Yang, S.-P.'

_publ_section_title
;
 6,6'-Dimethoxy-2,2'-(hexane-1,6-diyldinitrilodimethylidyne)diphenol
;
_journal_coeditor_code AT2182
_journal_issue 1
_journal_name_full 'Acta Crystallographica Section E'
_journal_page_first o259
_journal_page_last o261
_journal_paper_doi 10.1107/S1600536806053062
_journal_volume 63
_journal_year 2007
_chemical_formula_iupac 'C22 H28 N2 O4'
_chemical_formula_moiety 'C22 H28 N2 O4'
_chemical_formula_sum 'C22 H28 N2 O4'
_chemical_formula_weight 384.46
_chemical_name_systematic
;
6,6'-Dimethoxy-2,2'-(hexane-1,6-diyldinitrilodimethylidyne)diphenol
;
_space_group_IT_number 14
_symmetry_cell_setting monoclinic
_symmetry_space_group_name_Hall '-P 2ybc'
_symmetry_space_group_name_H-M 'P 1 21/c 1'
_atom_sites_solution_hydrogens geom
_atom_sites_solution_primary direct
_atom_sites_solution_secondary difmap
_audit_creation_method SHELXL-97
_cell_angle_alpha 90.00
_cell_angle_beta 91.778(9)
_cell_angle_gamma 90.00
_cell_formula_units_Z 4
_cell_length_a 21.834(11)
_cell_length_b 8.420(4)
_cell_length_c 11.203(6)
_cell_measurement_reflns_used 899
_cell_measurement_temperature 293(2)
_cell_measurement_theta_max 19.758
_cell_measurement_theta_min 2.593
_cell_volume 2058.6(18)
_computing_cell_refinement <i>SMART</i>
_computing_data_collection '<i>SMART</i> (Siemens, 1996)'
_computing_data_reduction 'SAINT (Siemens, 1996)'
_computing_molecular_graphics 'SHELXTL (Sheldrick, 1997b)'
_computing_publication_material SHELXTL
_computing_structure_refinement 'SHELXL97 (Sheldrick, 1997a)'
_computing_structure_solution 'SHELXS97 (Sheldrick, 1997a)'
_diffrn_ambient_temperature 293(2)
_diffrn_measured_fraction_theta_full 1.000
_diffrn_measured_fraction_theta_max 1.000
_diffrn_measurement_device_type 'Bruker SMART CCD area-detector'
_diffrn_measurement_method '\f and \w'
_diffrn_radiation_monochromator graphite
_diffrn_radiation_source 'fine-focus sealed tube'
_diffrn_radiation_type MoK\a
_diffrn_radiation_wavelength 0.71073
_diffrn_reflns_av_R_equivalents 0.1015
_diffrn_reflns_av_sigmaI/netI 0.2055
_diffrn_reflns_limit_h_max 25
_diffrn_reflns_limit_h_min -25
_diffrn_reflns_limit_k_max 9
_diffrn_reflns_limit_k_min -10
_diffrn_reflns_limit_l_max 6
_diffrn_reflns_limit_l_min -13
_diffrn_reflns_number 10347
_diffrn_reflns_theta_full 25.01
_diffrn_reflns_theta_max 25.01
_diffrn_reflns_theta_min 1.87
_diffrn_standards_decay_% 0
_diffrn_standards_number 0
_exptl_absorpt_coefficient_mu 0.085
_exptl_absorpt_correction_T_max 0.9873
_exptl_absorpt_correction_T_min 0.9569
_exptl_absorpt_correction_type multi-scan
_exptl_absorpt_process_details '(SADABS; Sheldrick, 1996)'
_exptl_crystal_colour yellow
_exptl_crystal_density_diffrn 1.240
_exptl_crystal_density_method 'not measured'
_exptl_crystal_description plate
_exptl_crystal_F_000 824
_exptl_crystal_size_max 0.52
_exptl_crystal_size_mid 0.48
_exptl_crystal_size_min 0.15
_refine_diff_density_max 0.199
_refine_diff_density_min -0.237
_refine_ls_extinction_method none
_refine_ls_goodness_of_fit_ref 1.024
_refine_ls_hydrogen_treatment constr
_refine_ls_matrix_type full
_refine_ls_number_parameters 253
_refine_ls_number_reflns 3621
_refine_ls_number_restraints 0
_refine_ls_restrained_S_all 1.024
_refine_ls_R_factor_all 0.2259
_refine_ls_R_factor_gt 0.0727
_refine_ls_shift/su_max 0.000
_refine_ls_shift/su_mean 0.000
_refine_ls_structure_factor_coef Fsqd
_refine_ls_weighting_details 'calc w=1/[\s^2^(Fo^2^)+(0.0391P)^2^+1.1443P] where P=(Fo^2^+2Fc^2^)/3'
_refine_ls_weighting_scheme calc
_refine_ls_wR_factor_gt 0.1789
_refine_ls_wR_factor_ref 0.2766
_reflns_number_gt 1223
_reflns_number_total 3621
_reflns_threshold_expression I>2\s(I)
_cod_data_source_file at2182.cif
_cod_data_source_block I
_cod_original_cell_volume 2058.6(19)
_cod_original_sg_symbol_H-M 'P 21/c'
_cod_database_code 2211706
_cod_database_fobs_code 2211706

loop_
_symmetry_equiv_pos_as_xyz
'x, y, z'
'-x, y+1/2, -z+1/2'
'-x, -y, -z'
'x, -y-1/2, z-1/2'

loop_
_atom_site_type_symbol
_atom_site_label
_atom_site_fract_x
_atom_site_fract_y
_atom_site_fract_z
_atom_site_U_iso_or_equiv
_atom_site_adp_type
_atom_site_calc_flag
_atom_site_refinement_flags
_atom_site_occupancy
N N1 0.4265(3) 0.0897(7) 0.8446(5) 0.0832(18) Uani d . 1
N N2 0.0901(2) 0.3990(6) 0.6828(4) 0.0604(14) Uani d . 1
O O1 0.43011(18) -0.0516(5) 1.0496(4) 0.0779(14) Uani d . 1
H H1 0.4420 -0.0233 0.9842 0.117 Uiso calc R 1
O O2 0.37742(19) -0.1263(5) 1.2498(4) 0.0819(14) Uani d . 1
O O3 0.15944(16) 0.3791(4) 0.8715(3) 0.0656(12) Uani d . 1
H H3 0.1390 0.3480 0.8135 0.098 Uiso calc R 1
O O4 0.2200(2) 0.5193(5) 1.0454(4) 0.0882(15) Uani d . 1
C C1 0.3737(4) 0.1425(7) 0.8714(6) 0.075(2) Uani d . 1
H H1A 0.3529 0.2082 0.8172 0.090 Uiso calc R 1
C C2 0.3451(3) 0.1044(7) 0.9821(6) 0.0608(17) Uani d . 1
C C3 0.3757(3) 0.0073(7) 1.0666(6) 0.0588(16) Uani d . 1
C C4 0.3457(3) -0.0280(7) 1.1736(6) 0.0593(16) Uani d . 1
C C5 0.2890(3) 0.0350(8) 1.1948(6) 0.0699(19) Uani d . 1
H H5 0.2694 0.0111 1.2651 0.084 Uiso calc R 1
C C6 0.2611(3) 0.1356(8) 1.1098(8) 0.083(2) Uani d . 1
H H6 0.2237 0.1820 1.1264 0.100 Uiso calc R 1
C C7 0.2868(3) 0.1672(7) 1.0050(7) 0.077(2) Uani d . 1
H H7 0.2663 0.2298 0.9482 0.093 Uiso calc R 1
C C8 0.3501(3) -0.1648(9) 1.3594(6) 0.100(2) Uani d . 1
H H8A 0.3764 -0.2357 1.4042 0.150 Uiso calc R 1
H H8B 0.3113 -0.2153 1.3435 0.150 Uiso calc R 1
H H8C 0.3441 -0.0695 1.4046 0.150 Uiso calc R 1
C C9 0.4527(4) 0.1385(10) 0.7304(7) 0.114(3) Uani d . 1
H H9A 0.4266 0.2194 0.6938 0.137 Uiso calc R 1
H H9B 0.4927 0.1853 0.7462 0.137 Uiso calc R 1
C C10 0.4586(4) 0.0125(10) 0.6498(7) 0.112(3) Uani d . 1
H H10A 0.4188 -0.0362 0.6362 0.134 Uiso calc R 1
H H10B 0.4855 -0.0669 0.6858 0.134 Uiso calc R 1
C C11 0.4838(4) 0.0605(8) 0.5297(7) 0.109(3) Uani d . 1
H H11A 0.4499 0.0951 0.4780 0.131 Uiso calc R 1
H H11B 0.5109 0.1507 0.5420 0.131 Uiso calc R 1
C C12 0.0887(2) 0.5478(8) 0.6962(5) 0.0574(16) Uani d . 1
H H12 0.0659 0.6091 0.6420 0.069 Uiso calc R 1
C C13 0.1218(2) 0.6251(6) 0.7938(5) 0.0484(14) Uani d . 1
C C14 0.1562(2) 0.5402(7) 0.8781(5) 0.0500(15) Uani d . 1
C C15 0.1882(3) 0.6160(7) 0.9706(5) 0.0571(16) Uani d . 1
C C16 0.1864(3) 0.7786(8) 0.9770(6) 0.0679(19) Uani d . 1
H H16 0.2083 0.8307 1.0378 0.082 Uiso calc R 1
C C17 0.1526(3) 0.8655(8) 0.8943(6) 0.0746(19) Uani d . 1
H H17 0.1516 0.9757 0.8999 0.089 Uiso calc R 1
C C18 0.1203(3) 0.7906(8) 0.8035(6) 0.0697(19) Uani d . 1
H H18 0.0974 0.8501 0.7482 0.084 Uiso calc R 1
C C19 0.2583(3) 0.5889(9) 1.1358(6) 0.096(2) Uani d . 1
H H19A 0.2778 0.5067 1.1826 0.144 Uiso calc R 1
H H19B 0.2340 0.6541 1.1864 0.144 Uiso calc R 1
H H19C 0.2890 0.6530 1.0996 0.144 Uiso calc R 1
C C20 0.0555(3) 0.3314(7) 0.5804(5) 0.077(2) Uani d . 1
H H20A 0.0782 0.3482 0.5084 0.092 Uiso calc R 1
H H20B 0.0166 0.3861 0.5708 0.092 Uiso calc R 1
C C21 0.0443(2) 0.1582(6) 0.5958(5) 0.0557(16) Uani d . 1
H H21A 0.0245 0.1410 0.6711 0.067 Uiso calc R 1
H H21B 0.0833 0.1029 0.5995 0.067 Uiso calc R 1
C C22 0.0047(2) 0.0892(6) 0.4958(5) 0.0554(16) Uani d . 1
H H22A 0.0234 0.1131 0.4204 0.066 Uiso calc R 1
H H22B -0.0350 0.1409 0.4955 0.066 Uiso calc R 1

loop_
_atom_site_aniso_label
_atom_site_aniso_U_11
_atom_site_aniso_U_22
_atom_site_aniso_U_33
_atom_site_aniso_U_12
_atom_site_aniso_U_13
_atom_site_aniso_U_23
N1 0.112(5) 0.083(4) 0.056(4) 0.001(4) 0.014(4) 0.003(3)
N2 0.071(3) 0.053(3) 0.056(3) -0.007(3) -0.009(3) -0.001(3)
O1 0.069(3) 0.101(3) 0.065(3) 0.025(2) 0.015(2) 0.020(2)
O2 0.083(3) 0.103(4) 0.060(3) 0.008(3) 0.010(3) 0.013(3)
O3 0.074(3) 0.049(3) 0.073(3) 0.0012(19) -0.015(2) -0.001(2)
O4 0.098(3) 0.074(3) 0.090(3) 0.008(3) -0.037(3) -0.015(3)
C1 0.104(6) 0.058(4) 0.063(5) -0.002(4) -0.014(5) 0.008(4)
C2 0.072(4) 0.049(4) 0.060(5) 0.002(3) -0.013(4) 0.000(3)
C3 0.057(4) 0.062(4) 0.058(4) 0.002(3) 0.002(4) -0.009(4)
C4 0.059(4) 0.061(4) 0.059(4) 0.000(3) 0.000(4) -0.002(4)
C5 0.061(4) 0.073(5) 0.076(5) -0.012(4) 0.013(4) -0.018(4)
C6 0.067(4) 0.071(5) 0.111(7) 0.007(4) 0.006(5) -0.021(5)
C7 0.075(5) 0.060(4) 0.096(6) 0.014(4) -0.013(5) -0.004(4)
C8 0.099(5) 0.140(7) 0.062(5) -0.019(5) 0.011(5) 0.023(5)
C9 0.168(8) 0.101(7) 0.074(6) -0.021(6) 0.023(6) 0.023(5)
C10 0.141(7) 0.111(7) 0.087(6) -0.006(5) 0.060(6) 0.006(5)
C11 0.121(7) 0.099(7) 0.110(7) -0.011(5) 0.040(6) 0.008(5)
C12 0.056(4) 0.063(4) 0.053(4) 0.004(3) -0.001(3) 0.008(4)
C13 0.053(3) 0.043(4) 0.049(4) 0.002(3) 0.008(3) -0.005(3)
C14 0.055(3) 0.041(4) 0.055(4) 0.002(3) 0.007(3) -0.007(3)
C15 0.058(4) 0.055(4) 0.057(4) 0.004(3) -0.003(3) -0.011(4)
C16 0.068(4) 0.058(4) 0.078(5) -0.004(3) 0.007(4) -0.026(4)
C17 0.099(5) 0.050(4) 0.075(5) 0.006(4) 0.013(5) -0.007(4)
C18 0.081(4) 0.061(5) 0.067(5) 0.014(4) 0.008(4) 0.008(4)
C19 0.088(5) 0.120(6) 0.077(5) 0.006(4) -0.031(5) -0.018(5)
C20 0.100(5) 0.065(5) 0.064(4) -0.015(4) -0.023(4) 0.003(4)
C21 0.062(4) 0.055(4) 0.050(4) -0.002(3) -0.002(3) -0.002(3)
C22 0.059(3) 0.059(4) 0.048(4) -0.006(3) 0.000(3) 0.002(3)

loop_
_atom_type_symbol
_atom_type_description
_atom_type_scat_dispersion_real
_atom_type_scat_dispersion_imag
_atom_type_scat_source
C C 0.0033 0.0016 'International Tables Vol C Tables 4.2.6.8 and 6.1.1.4'
H H 0.0000 0.0000 'International Tables Vol C Tables 4.2.6.8 and 6.1.1.4'
N N 0.0061 0.0033 'International Tables Vol C Tables 4.2.6.8 and 6.1.1.4'
O O 0.0106 0.0060 'International Tables Vol C Tables 4.2.6.8 and 6.1.1.4'

loop_
_geom_angle_atom_site_label_1
_geom_angle_atom_site_label_2
_geom_angle_atom_site_label_3
_geom_angle_site_symmetry_1
_geom_angle_site_symmetry_3
_geom_angle
C1 N1 C9 . . 118.8(7)
C12 N2 C20 . . 117.7(5)
C3 O1 H1 . . 109.5
C4 O2 C8 . . 117.5(5)
C14 O3 H3 . . 109.5
C15 O4 C19 . . 118.4(5)
N1 C1 C2 . . 122.8(7)
N1 C1 H1A . . 118.6
C2 C1 H1A . . 118.6
C3 C2 C7 . . 120.5(6)
C3 C2 C1 . . 120.0(6)
C7 C2 C1 . . 119.4(7)
O1 C3 C2 . . 122.5(6)
O1 C3 C4 . . 119.4(6)
C2 C3 C4 . . 118.1(6)
O2 C4 C5 . . 124.7(6)
O2 C4 C3 . . 114.7(5)
C5 C4 C3 . . 120.6(7)
C4 C5 C6 . . 119.4(7)
C4 C5 H5 . . 120.3
C6 C5 H5 . . 120.3
C7 C6 C5 . . 122.0(6)
C7 C6 H6 . . 119.0
C5 C6 H6 . . 119.0
C6 C7 C2 . . 119.2(7)
C6 C7 H7 . . 120.4
C2 C7 H7 . . 120.4
O2 C8 H8A . . 109.5
O2 C8 H8B . . 109.5
H8A C8 H8B . . 109.5
O2 C8 H8C . . 109.5
H8A C8 H8C . . 109.5
H8B C8 H8C . . 109.5
C10 C9 N1 . . 113.2(6)
C10 C9 H9A . . 108.9
N1 C9 H9A . . 108.9
C10 C9 H9B . . 108.9
N1 C9 H9B . . 108.9
H9A C9 H9B . . 107.7
C9 C10 C11 . . 114.3(7)
C9 C10 H10A . . 108.7
C11 C10 H10A . . 108.7
C9 C10 H10B . . 108.7
C11 C10 H10B . . 108.7
H10A C10 H10B . . 107.6
C11 C11 C10 3_656 . 115.0(9)
C11 C11 H11A 3_656 . 108.5
C10 C11 H11A . . 108.5
C11 C11 H11B 3_656 . 108.5
C10 C11 H11B . . 108.5
H11A C11 H11B . . 107.5
N2 C12 C13 . . 121.6(6)
N2 C12 H12 . . 119.2
C13 C12 H12 . . 119.2
C14 C13 C18 . . 118.3(6)
C14 C13 C12 . . 122.0(5)
C18 C13 C12 . . 119.7(6)
O3 C14 C13 . . 120.4(5)
O3 C14 C15 . . 118.2(5)
C13 C14 C15 . . 121.4(5)
O4 C15 C16 . . 125.9(6)
O4 C15 C14 . . 115.2(5)
C16 C15 C14 . . 119.0(6)
C15 C16 C17 . . 120.7(6)
C15 C16 H16 . . 119.7
C17 C16 H16 . . 119.7
C18 C17 C16 . . 120.4(6)
C18 C17 H17 . . 119.8
C16 C17 H17 . . 119.8
C17 C18 C13 . . 120.2(6)
C17 C18 H18 . . 119.9
C13 C18 H18 . . 119.9
O4 C19 H19A . . 109.5
O4 C19 H19B . . 109.5
H19A C19 H19B . . 109.5
O4 C19 H19C . . 109.5
H19A C19 H19C . . 109.5
H19B C19 H19C . . 109.5
N2 C20 C21 . . 111.8(5)
N2 C20 H20A . . 109.3
C21 C20 H20A . . 109.3
N2 C20 H20B . . 109.3
C21 C20 H20B . . 109.3
H20A C20 H20B . . 107.9
C20 C21 C22 . . 112.5(5)
C20 C21 H21A . . 109.1
C22 C21 H21A . . 109.1
C20 C21 H21B . . 109.1
C22 C21 H21B . . 109.1
H21A C21 H21B . . 107.8
C21 C22 C22 . 3_556 114.3(6)
C21 C22 H22A . . 108.7
C22 C22 H22A 3_556 . 108.7
C21 C22 H22B . . 108.7
C22 C22 H22B 3_556 . 108.7
H22A C22 H22B . . 107.6

loop_
_geom_bond_atom_site_label_1
_geom_bond_atom_site_label_2
_geom_bond_site_symmetry_2
_geom_bond_distance
N1 C1 . 1.280(7)
N1 C9 . 1.476(8)
N2 C12 . 1.262(6)
N2 C20 . 1.469(7)
O1 C3 . 1.308(6)
O1 H1 . 0.8200
O2 C4 . 1.363(7)
O2 C8 . 1.419(7)
O3 C14 . 1.361(6)
O3 H3 . 0.8200
O4 C15 . 1.346(7)
O4 C19 . 1.420(7)
C1 C2 . 1.441(8)
C1 H1A . 0.9300
C2 C3 . 1.403(8)
C2 C7 . 1.410(8)
C3 C4 . 1.415(8)
C4 C5 . 1.373(8)
C5 C6 . 1.400(9)
C5 H5 . 0.9300
C6 C7 . 1.343(9)
C6 H6 . 0.9300
C7 H7 . 0.9300
C8 H8A . 0.9600
C8 H8B . 0.9600
C8 H8C . 0.9600
C9 C10 . 1.402(9)
C9 H9A . 0.9700
C9 H9B . 0.9700
C10 C11 . 1.523(9)
C10 H10A . 0.9700
C10 H10B . 0.9700
C11 C11 3_656 1.418(13)
C11 H11A . 0.9700
C11 H11B . 0.9700
C12 C13 . 1.446(7)
C12 H12 . 0.9300
C13 C14 . 1.387(7)
C13 C18 . 1.397(7)
C14 C15 . 1.387(7)
C15 C16 . 1.372(7)
C16 C17 . 1.378(8)
C16 H16 . 0.9300
C17 C18 . 1.373(8)
C17 H17 . 0.9300
C18 H18 . 0.9300
C19 H19A . 0.9600
C19 H19B . 0.9600
C19 H19C . 0.9600
C20 C21 . 1.490(7)
C20 H20A . 0.9700
C20 H20B . 0.9700
C21 C22 . 1.510(7)
C21 H21A . 0.9700
C21 H21B . 0.9700
C22 C22 3_556 1.519(9)
C22 H22A . 0.9700
C22 H22B . 0.9700

loop_
_geom_hbond_atom_site_label_D
_geom_hbond_atom_site_label_H
_geom_hbond_atom_site_label_A
_geom_hbond_site_symmetry_A
_geom_hbond_distance_DH
_geom_hbond_distance_HA
_geom_hbond_distance_DA
_geom_hbond_angle_DHA
C8 H8A O1 4_556 0.96 2.67 3.616(8) 169.0

loop_
_geom_torsion_atom_site_label_1
_geom_torsion_atom_site_label_2
_geom_torsion_atom_site_label_3
_geom_torsion_atom_site_label_4
_geom_torsion_site_symmetry_4
_geom_torsion
C9 N1 C1 C2 . -178.5(6)
N1 C1 C2 C3 . 0.9(9)
N1 C1 C2 C7 . -179.9(6)
C7 C2 C3 O1 . -179.1(5)
C1 C2 C3 O1 . 0.1(9)
C7 C2 C3 C4 . 1.3(8)
C1 C2 C3 C4 . -179.5(5)
C8 O2 C4 C5 . -0.6(9)
C8 O2 C4 C3 . 179.3(5)
O1 C3 C4 O2 . -1.3(8)
C2 C3 C4 O2 . 178.3(5)
O1 C3 C4 C5 . 178.6(5)
C2 C3 C4 C5 . -1.8(8)
O2 C4 C5 C6 . 179.6(6)
C3 C4 C5 C6 . -0.3(9)
C4 C5 C6 C7 . 3.1(10)
C5 C6 C7 C2 . -3.5(10)
C3 C2 C7 C6 . 1.3(9)
C1 C2 C7 C6 . -177.9(6)
C1 N1 C9 C10 . -113.9(9)
N1 C9 C10 C11 . 178.3(7)
C9 C10 C11 C11 3_656 152.1(10)
C20 N2 C12 C13 . -179.4(5)
N2 C12 C13 C14 . -0.5(8)
N2 C12 C13 C18 . 178.3(5)
C18 C13 C14 O3 . -179.4(4)
C12 C13 C14 O3 . -0.6(7)
C18 C13 C14 C15 . 0.5(8)
C12 C13 C14 C15 . 179.3(5)
C19 O4 C15 C16 . -3.8(9)
C19 O4 C15 C14 . 174.4(5)
O3 C14 C15 O4 . 0.3(7)
C13 C14 C15 O4 . -179.6(5)
O3 C14 C15 C16 . 178.7(5)
C13 C14 C15 C16 . -1.2(8)
O4 C15 C16 C17 . 179.3(6)
C14 C15 C16 C17 . 1.2(8)
C15 C16 C17 C18 . -0.4(9)
C16 C17 C18 C13 . -0.3(9)
C14 C13 C18 C17 . 0.3(8)
C12 C13 C18 C17 . -178.6(5)
C12 N2 C20 C21 . -161.7(5)
N2 C20 C21 C22 . 175.7(5)
C20 C21 C22 C22 3_556 176.5(6)
